data_4516891
loop_
_publ_author_name
'Li, Li'
'Neville, Suzanne M.'
'Craze, Alexander R.'
'Clegg, Jack K.'
'Sciortino, Natasha F.'
'Arachchige, Kasun S Athukorala'
'Mustonen, Outi'
'Marjo, Christopher E.'
'McRae, Christopher R.'
'Kepert, Cameron J.'
'Lindoy, Leonard F.'
'Aldrich-Wright, Janice R'
'Li, Feng'

_publ_section_title
;
 Spin-State Patterning in an Iron(II) Tripodal Spin-Crossover Complex.
;
_journal_issue 7
_journal_name_full 'ACS omega'
_journal_page_first 3349
_journal_page_last 3353
_journal_paper_doi 10.1021/acsomega.7b00630
_journal_volume 2
_journal_year 2017
_chemical_formula_moiety 'C18 H21 Fe N7 S3, 2(B F4)'
_chemical_formula_sum 'C18 H21 B2 F8 Fe N7 S3'
_chemical_formula_weight 661.07
_space_group_crystal_system monoclinic
_space_group_IT_number 14
_space_group_name_Hall '-P 2ybc'
_space_group_name_H-M_alt 'P 1 21/c 1'
_atom_sites_solution_hydrogens geom
_audit_creation_method SHELXL-2014/7
_cell_angle_alpha 90
_cell_angle_beta 102.41(3)
_cell_angle_gamma 90
_cell_formula_units_Z 4
_cell_length_a 12.392(3)
_cell_length_b 17.872(4)
_cell_length_c 12.651(3)
_cell_measurement_reflns_used 35920
_cell_measurement_temperature 298(2)
_cell_measurement_theta_max 26.372
_cell_measurement_theta_min 1.683
_cell_volume 2736.3(12)
_computing_cell_refinement 'XDS (Kabsch, 1993)'
_computing_data_collection 'BlueIce (McPhillips, et al., 2002)'
_computing_data_reduction 'XDS (Kabsch, 1993)'
_computing_molecular_graphics 'ORTEP-3 (Farrugia, 1997), WINGX-32 (Farrugia, 1999)'
_computing_publication_material 'enCIFer 1.0 (CCDC, 2003)'
_computing_structure_refinement 'SHELXL-2014/7 (Sheldrick, 2014)'
_computing_structure_solution 'SHELXT (Sheldrick, 2014)'
_diffrn_ambient_temperature 298(2)
_diffrn_measured_fraction_theta_full 0.988
_diffrn_measured_fraction_theta_max 0.989
_diffrn_measurement_device_type 'ADSC Quantum 210r Detector'
_diffrn_measurement_method '\p  scans'
_diffrn_radiation_type 'silicon double crystal monochromated synchrotron'
_diffrn_radiation_wavelength 0.7108
_diffrn_reflns_av_R_equivalents 0.0497
_diffrn_reflns_av_unetI/netI 0.0313
_diffrn_reflns_Laue_measured_fraction_full 0.988
_diffrn_reflns_Laue_measured_fraction_max 0.989
_diffrn_reflns_limit_h_max 15
_diffrn_reflns_limit_h_min -15
_diffrn_reflns_limit_k_max 22
_diffrn_reflns_limit_k_min -22
_diffrn_reflns_limit_l_max 15
_diffrn_reflns_limit_l_min -15
_diffrn_reflns_number 35920
_diffrn_reflns_point_group_measured_fraction_full 0.988
_diffrn_reflns_point_group_measured_fraction_max 0.989
_diffrn_reflns_theta_full 25.000
_diffrn_reflns_theta_max 26.372
_diffrn_reflns_theta_min 1.683
_diffrn_source 'Australian Synchrotron MX1'
_exptl_absorpt_coefficient_mu 0.858
_exptl_absorpt_correction_type none
_exptl_crystal_colour red
_exptl_crystal_density_diffrn 1.605
_exptl_crystal_description prism
_exptl_crystal_F_000 1336
_exptl_crystal_size_max 0.05
_exptl_crystal_size_mid 0.05
_exptl_crystal_size_min 0.02
_refine_diff_density_max 1.554
_refine_diff_density_min -0.979
_refine_diff_density_rms 0.128
_refine_ls_extinction_method none
_refine_ls_goodness_of_fit_ref 1.095
_refine_ls_hydrogen_treatment constr
_refine_ls_matrix_type full
_refine_ls_number_parameters 343
_refine_ls_number_reflns 5532
_refine_ls_number_restraints 357
_refine_ls_restrained_S_all 1.151
_refine_ls_R_factor_all 0.0842
_refine_ls_R_factor_gt 0.0798
_refine_ls_shift/su_max 0.001
_refine_ls_shift/su_mean 0.000
_refine_ls_structure_factor_coef Fsqd
_refine_ls_weighting_details 'w=1/[\s^2^(Fo^2^)+(0.1555P)^2^+3.3876P] where P=(Fo^2^+2Fc^2^)/3'
_refine_ls_weighting_scheme calc
_refine_ls_wR_factor_gt 0.2385
_refine_ls_wR_factor_ref 0.2441
_reflns_Friedel_coverage 0.000
_reflns_number_gt 4936
_reflns_number_total 5532
_reflns_threshold_expression 'I > 2\s(I)'
_cod_data_source_file ao7b00630_si_002.cif
_cod_data_source_block LL82-RT
_cod_original_cell_volume 2736.4(10)
_cod_original_sg_symbol_H-M 'P 21/c'
_cod_database_code 4516891
_shelx_shelxl_version_number 2014/7
_shelx_space_group_comment
;
The symmetry employed for this shelxl refinement is uniquely defined
by the following loop, which should always be used as a source of
symmetry information in preference to the above space-group names.
They are only intended as comments.
;

loop_
_space_group_symop_operation_xyz
'x, y, z'
'-x, y+1/2, -z+1/2'
'-x, -y, -z'
'x, -y-1/2, z-1/2'

loop_
_atom_site_label
_atom_site_type_symbol
_atom_site_fract_x
_atom_site_fract_y
_atom_site_fract_z
_atom_site_U_iso_or_equiv
_atom_site_adp_type
_atom_site_occupancy
_atom_site_site_symmetry_order
_atom_site_calc_flag
_atom_site_refinement_flags_posn
_atom_site_refinement_flags_adp
_atom_site_disorder_assembly
_atom_site_disorder_group
Fe1 Fe 0.74986(4) 0.40582(3) 0.34058(4) 0.0406(2) Uani 1 1 d . U . .
B1 B 1.2151(6) 0.2514(4) 0.3240(10) 0.099(2) Uani 1 1 d . U . .
C1 C 0.7415(5) 0.2643(3) 0.5275(4) 0.0665(12) Uani 1 1 d . U . .
H00E H 0.7538 0.2479 0.6022 0.080 Uiso 1 1 calc R U . .
H00I H 0.7323 0.2203 0.4814 0.080 Uiso 1 1 calc R U . .
S1 S 0.48185(12) 0.38253(8) 0.01133(11) 0.0705(4) Uani 1 1 d . U . .
N1 N 0.8362(4) 0.3078(2) 0.5108(3) 0.0548(9) Uani 1 1 d . U . .
S2 S 0.94242(12) 0.55919(8) 0.13113(11) 0.0680(4) Uani 1 1 d . U . .
C2 C 0.6387(5) 0.3123(3) 0.5005(4) 0.0673(12) Uani 1 1 d . U . .
H00A H 0.5746 0.2831 0.5077 0.081 Uiso 1 1 calc R U . .
H00B H 0.6455 0.3542 0.5502 0.081 Uiso 1 1 calc R U . .
C9 C 0.9398(3) 0.3555(2) 0.2493(3) 0.0481(9) Uani 1 1 d . U . .
H9 H 0.9949 0.3248 0.2335 0.058 Uiso 1 1 calc R U . .
C8 C 0.8890(4) 0.2552(2) 0.3502(4) 0.0573(11) Uani 1 1 d . U . .
H00C H 0.9477 0.2302 0.3242 0.069 Uiso 1 1 calc R U . .
H00D H 0.8217 0.2263 0.3281 0.069 Uiso 1 1 calc R U . .
N2 N 0.6249(3) 0.3395(2) 0.3894(3) 0.0547(8) Uani 1 1 d . U . .
N3 N 0.6242(3) 0.3838(2) 0.1888(3) 0.0469(7) Uani 1 1 d . U . .
S3 S 0.54891(16) 0.63540(10) 0.32389(16) 0.0932(6) Uani 1 1 d . U . .
F3 F 1.2734(10) 0.2936(7) 0.2757(13) 0.278(5) Uani 1 1 d . U . .
C3 C 0.5365(4) 0.3252(3) 0.3199(4) 0.0611(11) Uani 1 1 d . U . .
H3 H 0.4783 0.2997 0.3393 0.073 Uiso 1 1 calc R U . .
N4 N 0.8729(3) 0.33150(19) 0.3053(3) 0.0462(7) Uani 1 1 d . U . .
F4 F 1.3018(7) 0.2234(5) 0.3822(8) 0.222(4) Uani 1 1 d . U . .
C4 C 0.5301(4) 0.3501(3) 0.2097(4) 0.0533(9) Uani 1 1 d . U . .
N5 N 0.8412(3) 0.47257(19) 0.2374(3) 0.0438(7) Uani 1 1 d . U . .
C5 C 0.6091(4) 0.4039(2) 0.0874(4) 0.0531(10) Uani 1 1 d . U . .
H5 H 0.6633 0.4278 0.0591 0.064 Uiso 1 1 calc R U . .
N7 N 0.6531(3) 0.5112(2) 0.3487(3) 0.0491(8) Uani 1 1 d . U . .
C7 C 0.9193(5) 0.2620(3) 0.4730(4) 0.0629(11) Uani 1 1 d . U . .
H00K H 0.9224 0.2126 0.5053 0.076 Uiso 1 1 calc R U . .
H00L H 0.9915 0.2849 0.4951 0.076 Uiso 1 1 calc R U . .
C10 C 0.9272(3) 0.4322(2) 0.2111(3) 0.0466(8) Uani 1 1 d . U . .
C11 C 0.8401(4) 0.5404(3) 0.1985(4) 0.0539(10) Uani 1 1 d . U . .
H11 H 0.7875 0.5758 0.2070 0.065 Uiso 1 1 calc R U . .
C12 C 0.9897(4) 0.4703(3) 0.1543(4) 0.0609(11) Uani 1 1 d . U . .
H12 H 1.0501 0.4507 0.1311 0.073 Uiso 1 1 calc R U . .
C13 C 0.8846(5) 0.3557(3) 0.6032(3) 0.0598(11) Uani 1 1 d . U . .
H00R H 0.9459 0.3301 0.6497 0.072 Uiso 1 1 calc R U . .
H13 H 0.8297 0.3667 0.6452 0.072 Uiso 1 1 calc R U . .
C14 C 0.9250(4) 0.4283(3) 0.5613(4) 0.0592(11) Uani 1 1 d . U . .
H00P H 0.9521 0.4620 0.6212 0.071 Uiso 1 1 calc R U . .
H00Q H 0.9851 0.4178 0.5254 0.071 Uiso 1 1 calc R U . .
C15 C 0.7993(4) 0.5263(3) 0.5067(4) 0.0582(11) Uani 1 1 d . U . .
H15 H 0.8330 0.5522 0.5688 0.070 Uiso 1 1 calc R U . .
C16 C 0.7048(4) 0.5578(3) 0.4310(4) 0.0597(11) Uani 1 1 d . U . .
C17 C 0.5684(4) 0.5450(3) 0.2880(4) 0.0622(11) Uani 1 1 d . U . .
H17 H 0.5222 0.5216 0.2297 0.075 Uiso 1 1 calc R U . .
C18 C 0.6605(6) 0.6276(4) 0.4281(6) 0.090(2) Uani 1 1 d . U . .
H18 H 0.6876 0.6658 0.4765 0.109 Uiso 1 1 calc R U . .
B2 B 0.7246(2) 0.06187(17) 0.3436(2) 0.0717(15) Uani 1 1 d G U A -1
F8 F 0.8213(3) 0.0753(2) 0.4220(3) 0.1179(16) Uani 1 1 d G U A -1
F5 F 0.6588(4) 0.0097(3) 0.3836(4) 0.160(3) Uani 1 1 d G U A -1
F6 F 0.7524(4) 0.0335(3) 0.2497(3) 0.156(2) Uani 1 1 d G U A -1
F7 F 0.6659(4) 0.1290(2) 0.3193(5) 0.175(3) Uani 1 1 d G U A -1
F1 F 1.1399(4) 0.2157(3) 0.2557(5) 0.1353(19) Uani 1 1 d . U . .
F2 F 1.1709(6) 0.3097(4) 0.3675(7) 0.185(3) Uani 1 1 d . U . .
N6 N 0.8341(3) 0.46281(19) 0.4857(3) 0.0474(7) Uani 1 1 d . U . .
C6 C 0.4457(4) 0.3452(3) 0.1230(5) 0.0674(13) Uani 1 1 d . U . .
H6 H 0.3771 0.3244 0.1239 0.081 Uiso 1 1 calc R U . .

loop_
_atom_site_aniso_label
_atom_site_aniso_U_11
_atom_site_aniso_U_22
_atom_site_aniso_U_33
_atom_site_aniso_U_23
_atom_site_aniso_U_13
_atom_site_aniso_U_12
Fe1 0.0397(3) 0.0421(4) 0.0405(4) -0.0071(2) 0.0100(2) -0.0085(2)
B1 0.055(3) 0.064(3) 0.164(7) -0.022(4) -0.007(4) -0.009(3)
C1 0.091(3) 0.057(2) 0.052(2) 0.009(2) 0.016(2) -0.022(2)
S1 0.0681(8) 0.0685(8) 0.0620(7) -0.0063(6) -0.0149(6) 0.0048(6)
N1 0.069(2) 0.0513(18) 0.0425(17) -0.0009(14) 0.0084(15) -0.0106(16)
S2 0.0825(9) 0.0651(7) 0.0601(7) 0.0069(5) 0.0233(6) -0.0239(6)
C2 0.077(3) 0.076(3) 0.054(2) 0.003(2) 0.025(2) -0.022(2)
C9 0.048(2) 0.053(2) 0.0428(19) -0.0081(15) 0.0097(16) 0.0018(16)
C8 0.077(3) 0.044(2) 0.050(2) -0.0017(16) 0.013(2) 0.0035(19)
N2 0.0565(19) 0.057(2) 0.0527(19) -0.0024(15) 0.0170(15) -0.0126(16)
N3 0.0455(17) 0.0465(16) 0.0466(17) -0.0095(13) 0.0053(13) -0.0048(13)
S3 0.0884(11) 0.0740(9) 0.1058(12) -0.0230(9) -0.0042(9) 0.0326(8)
F3 0.213(8) 0.266(10) 0.357(12) 0.046(8) 0.068(8) -0.071(7)
C3 0.053(2) 0.064(3) 0.067(2) -0.004(2) 0.0154(19) -0.020(2)
N4 0.0554(18) 0.0430(16) 0.0384(15) -0.0038(12) 0.0062(13) 0.0010(13)
F4 0.159(6) 0.223(7) 0.241(8) -0.024(6) -0.053(5) 0.093(6)
C4 0.047(2) 0.051(2) 0.061(2) -0.0095(17) 0.0084(17) -0.0083(17)
N5 0.0405(15) 0.0471(16) 0.0429(16) 0.0000(13) 0.0067(12) -0.0066(12)
C5 0.057(2) 0.051(2) 0.048(2) -0.0054(16) 0.0059(18) -0.0002(17)
N7 0.0461(17) 0.0501(17) 0.0508(18) -0.0104(14) 0.0098(14) -0.0001(14)
C7 0.080(3) 0.056(2) 0.050(2) 0.0088(18) 0.006(2) 0.007(2)
C10 0.0460(19) 0.056(2) 0.0378(18) -0.0067(15) 0.0089(15) -0.0082(16)
C11 0.055(2) 0.051(2) 0.054(2) 0.0043(17) 0.0083(18) -0.0108(17)
C12 0.062(3) 0.070(3) 0.055(2) -0.005(2) 0.024(2) -0.014(2)
C13 0.076(3) 0.061(2) 0.0369(19) 0.0020(17) 0.0001(18) -0.008(2)
C14 0.060(2) 0.057(2) 0.052(2) -0.0014(19) -0.0058(19) -0.0100(19)
C15 0.060(2) 0.057(2) 0.054(2) -0.0177(18) 0.0047(19) -0.0065(18)
C16 0.055(2) 0.058(2) 0.064(2) -0.0200(19) 0.0077(19) 0.0012(18)
C17 0.053(2) 0.066(3) 0.067(3) -0.010(2) 0.011(2) 0.009(2)
C18 0.089(4) 0.070(3) 0.102(4) -0.036(3) -0.003(3) 0.021(3)
B2 0.057(3) 0.084(4) 0.078(3) -0.009(3) 0.024(3) -0.010(3)
F8 0.079(2) 0.117(3) 0.144(4) -0.013(3) -0.007(2) 0.000(2)
F5 0.173(5) 0.190(6) 0.128(4) -0.021(4) 0.054(4) -0.093(5)
F6 0.178(5) 0.194(6) 0.114(4) -0.029(4) 0.067(4) -0.008(5)
F7 0.122(4) 0.136(4) 0.226(7) -0.054(4) -0.053(4) 0.028(3)
F1 0.106(3) 0.104(3) 0.180(5) -0.040(3) -0.004(3) -0.014(3)
F2 0.132(4) 0.149(5) 0.232(7) -0.095(5) -0.057(4) 0.047(4)
N6 0.0492(17) 0.0471(17) 0.0439(16) -0.0020(13) 0.0056(13) -0.0102(14)
C6 0.053(2) 0.064(3) 0.076(3) -0.008(2) -0.005(2) -0.007(2)

loop_
_atom_type_symbol
_atom_type_description
_atom_type_scat_dispersion_real
_atom_type_scat_dispersion_imag
_atom_type_scat_source
C C 0.0033 0.0016 'International Tables Vol C Tables 4.2.6.8 and 6.1.1.4'
H H 0.0000 0.0000 'International Tables Vol C Tables 4.2.6.8 and 6.1.1.4'
B B 0.0013 0.0007 'International Tables Vol C Tables 4.2.6.8 and 6.1.1.4'
F F 0.0171 0.0103 'International Tables Vol C Tables 4.2.6.8 and 6.1.1.4'
Fe Fe 0.3463 0.8444 'International Tables Vol C Tables 4.2.6.8 and 6.1.1.4'
N N 0.0061 0.0033 'International Tables Vol C Tables 4.2.6.8 and 6.1.1.4'
S S 0.1246 0.1234 'International Tables Vol C Tables 4.2.6.8 and 6.1.1.4'

loop_
_geom_angle_atom_site_label_1
_geom_angle_atom_site_label_2
_geom_angle_atom_site_label_3
_geom_angle
N4 Fe1 N2 107.94(15)
N4 Fe1 N6 103.53(14)
N2 Fe1 N6 105.22(14)
N4 Fe1 N3 96.20(13)
N2 Fe1 N3 74.73(14)
N6 Fe1 N3 159.04(14)
N4 Fe1 N5 74.81(13)
N2 Fe1 N5 161.21(13)
N6 Fe1 N5 91.82(12)
N3 Fe1 N5 86.53(12)
N4 Fe1 N7 160.21(14)
N2 Fe1 N7 91.40(15)
N6 Fe1 N7 74.40(13)
N3 Fe1 N7 84.64(13)
N5 Fe1 N7 85.53(13)
F4 B1 F3 90.8(9)
F4 B1 F1 126.3(8)
F3 B1 F1 111.6(12)
F4 B1 F2 115.8(9)
F3 B1 F2 93.4(10)
F1 B1 F2 110.9(7)
N1 C1 C2 109.2(4)
N1 C1 H00E 109.8
C2 C1 H00E 109.8
N1 C1 H00I 109.8
C2 C1 H00I 109.8
H00E C1 H00I 108.3
C5 S1 C6 89.8(2)
C1 N1 C13 113.5(4)
C1 N1 C7 112.9(4)
C13 N1 C7 112.9(4)
C12 S2 C11 89.7(2)
N2 C2 C1 108.9(4)
N2 C2 H00A 109.9
C1 C2 H00A 109.9
N2 C2 H00B 109.9
C1 C2 H00B 109.9
H00A C2 H00B 108.3
N4 C9 C10 117.8(4)
N4 C9 H9 121.1
C10 C9 H9 121.1
N4 C8 C7 107.7(4)
N4 C8 H00C 110.2
C7 C8 H00C 110.2
N4 C8 H00D 110.2
C7 C8 H00D 110.2
H00C C8 H00D 108.5
C3 N2 C2 120.1(4)
C3 N2 Fe1 118.6(3)
C2 N2 Fe1 121.3(3)
C5 N3 C4 111.0(4)
C5 N3 Fe1 136.2(3)
C4 N3 Fe1 111.9(3)
C18 S3 C17 89.5(3)
N2 C3 C4 117.6(4)
N2 C3 H3 121.2
C4 C3 H3 121.2
C9 N4 C8 118.3(4)
C9 N4 Fe1 119.0(3)
C8 N4 Fe1 122.5(3)
C6 C4 N3 114.3(5)
C6 C4 C3 129.5(4)
N3 C4 C3 116.2(4)
C11 N5 C10 109.8(4)
C11 N5 Fe1 138.2(3)
C10 N5 Fe1 111.9(3)
N3 C5 S1 114.3(4)
N3 C5 H5 122.8
S1 C5 H5 122.8
C17 N7 C16 110.4(4)
C17 N7 Fe1 136.8(3)
C16 N7 Fe1 112.0(3)
N1 C7 C8 109.8(4)
N1 C7 H00K 109.7
C8 C7 H00K 109.7
N1 C7 H00L 109.7
C8 C7 H00L 109.7
H00K C7 H00L 108.2
C12 C10 N5 115.1(4)
C12 C10 C9 128.4(4)
N5 C10 C9 116.5(4)
N5 C11 S2 115.0(4)
N5 C11 H11 122.5
S2 C11 H11 122.5
C10 C12 S2 110.4(4)
C10 C12 H12 124.8
S2 C12 H12 124.8
N1 C13 C14 109.1(4)
N1 C13 H00R 109.9
C14 C13 H00R 109.9
N1 C13 H13 109.9
C14 C13 H13 109.9
H00R C13 H13 108.3
N6 C14 C13 109.0(4)
N6 C14 H00P 109.9
C13 C14 H00P 109.9
N6 C14 H00Q 109.9
C13 C14 H00Q 109.9
H00P C14 H00Q 108.3
N6 C15 C16 118.1(4)
N6 C15 H15 121.0
C16 C15 H15 121.0
C18 C16 N7 114.5(5)
C18 C16 C15 129.3(5)
N7 C16 C15 116.2(4)
N7 C17 S3 115.0(4)
N7 C17 H17 122.5
S3 C17 H17 122.5
C16 C18 S3 110.6(4)
C16 C18 H18 124.7
S3 C18 H18 124.7
F6 B2 F5 109.5
F6 B2 F8 109.5
F5 B2 F8 109.5
F6 B2 F7 109.5
F5 B2 F7 109.5
F8 B2 F7 109.5
C15 N6 C14 119.7(4)
C15 N6 Fe1 118.6(3)
C14 N6 Fe1 121.6(3)
C4 C6 S1 110.7(4)
C4 C6 H6 124.7
S1 C6 H6 124.7

loop_
_geom_bond_atom_site_label_1
_geom_bond_atom_site_label_2
_geom_bond_distance
Fe1 N4 2.140(4)
Fe1 N2 2.143(4)
Fe1 N6 2.162(3)
Fe1 N3 2.232(3)
Fe1 N5 2.246(3)
Fe1 N7 2.247(4)
B1 F4 1.268(10)
B1 F3 1.288(15)
B1 F1 1.294(9)
B1 F2 1.348(11)
C1 N1 1.461(6)
C1 C2 1.513(8)
C1 H00E 0.9700
C1 H00I 0.9700
S1 C5 1.705(5)
S1 C6 1.707(6)
N1 C13 1.469(6)
N1 C7 1.473(7)
S2 C12 1.697(6)
S2 C11 1.706(5)
C2 N2 1.463(6)
C2 H00A 0.9700
C2 H00B 0.9700
C9 N4 1.275(6)
C9 C10 1.451(6)
C9 H9 0.9300
C8 N4 1.474(5)
C8 C7 1.522(6)
C8 H00C 0.9700
C8 H00D 0.9700
N2 C3 1.274(6)
N3 C5 1.307(6)
N3 C4 1.387(6)
S3 C18 1.699(7)
S3 C17 1.710(5)
C3 C4 1.450(7)
C3 H3 0.9300
C4 C6 1.346(7)
N5 C11 1.307(6)
N5 C10 1.386(6)
C5 H5 0.9300
N7 C17 1.308(6)
N7 C16 1.378(6)
C7 H00K 0.9700
C7 H00L 0.9700
C10 C12 1.349(6)
C11 H11 0.9300
C12 H12 0.9300
C13 C14 1.525(7)
C13 H00R 0.9700
C13 H13 0.9700
C14 N6 1.450(6)
C14 H00P 0.9700
C14 H00Q 0.9700
C15 N6 1.262(6)
C15 C16 1.457(7)
C15 H15 0.9300
C16 C18 1.361(8)
C17 H17 0.9300
C18 H18 0.9300
B2 F6 1.4020
B2 F5 1.4024
B2 F8 1.4025
B2 F7 1.4025
C6 H6 0.9300

loop_
_geom_torsion_atom_site_label_1
_geom_torsion_atom_site_label_2
_geom_torsion_atom_site_label_3
_geom_torsion_atom_site_label_4
_geom_torsion
C2 C1 N1 C13 83.2(5)
C2 C1 N1 C7 -146.8(4)
N1 C1 C2 N2 56.6(5)
C1 C2 N2 C3 122.2(5)
C1 C2 N2 Fe1 -59.1(5)
C2 N2 C3 C4 -176.6(5)
Fe1 N2 C3 C4 4.7(6)
C10 C9 N4 C8 -176.3(4)
C10 C9 N4 Fe1 -1.0(5)
C7 C8 N4 C9 114.6(5)
C7 C8 N4 Fe1 -60.6(5)
C5 N3 C4 C6 0.1(6)
Fe1 N3 C4 C6 171.0(4)
C5 N3 C4 C3 -180.0(4)
Fe1 N3 C4 C3 -9.1(5)
N2 C3 C4 C6 -176.7(5)
N2 C3 C4 N3 3.5(7)
C4 N3 C5 S1 -0.6(5)
Fe1 N3 C5 S1 -168.4(2)
C6 S1 C5 N3 0.8(4)
C1 N1 C7 C8 86.3(5)
C13 N1 C7 C8 -143.3(4)
N4 C8 C7 N1 53.0(5)
C11 N5 C10 C12 0.7(5)
Fe1 N5 C10 C12 -176.4(3)
C11 N5 C10 C9 179.6(3)
Fe1 N5 C10 C9 2.6(4)
N4 C9 C10 C12 177.6(4)
N4 C9 C10 N5 -1.2(5)
C10 N5 C11 S2 -1.0(4)
Fe1 N5 C11 S2 175.0(2)
C12 S2 C11 N5 0.8(4)
N5 C10 C12 S2 -0.1(5)
C9 C10 C12 S2 -178.9(3)
C11 S2 C12 C10 -0.3(4)
C1 N1 C13 C14 -144.6(5)
C7 N1 C13 C14 85.3(5)
N1 C13 C14 N6 55.3(6)
C17 N7 C16 C18 -2.6(7)
Fe1 N7 C16 C18 169.1(5)
C17 N7 C16 C15 178.4(5)
Fe1 N7 C16 C15 -9.9(6)
N6 C15 C16 C18 -171.3(7)
N6 C15 C16 N7 7.5(7)
C16 N7 C17 S3 1.9(6)
Fe1 N7 C17 S3 -166.7(3)
C18 S3 C17 N7 -0.7(5)
N7 C16 C18 S3 2.1(8)
C15 C16 C18 S3 -179.1(5)
C17 S3 C18 C16 -0.8(6)
C16 C15 N6 C14 -177.5(4)
C16 C15 N6 Fe1 -0.6(6)
C13 C14 N6 C15 117.3(5)
C13 C14 N6 Fe1 -59.4(5)
N3 C4 C6 S1 0.4(6)
C3 C4 C6 S1 -179.4(4)
C5 S1 C6 C4 -0.6(4)
